data_4020243
loop_
_publ_author_name
'Weifeng Shi'
'Fengping Xiao'
'Jianbo Wang'

_journal_name_full 'Journal of Organic Chemistry'
_journal_page_first 4318
_journal_page_last 4322
_journal_paper_doi 10.1021/jo050173c
_journal_volume 70
_journal_year 2005
_chemical_formula_sum 'C15 H14 Cl3 N3 O3'
_chemical_formula_weight 390.64
_space_group_IT_number 14
_symmetry_cell_setting monoclinic
_symmetry_space_group_name_Hall '-P 2ybc'
_symmetry_space_group_name_H-M 'P 1 21/c 1'
_cell_angle_alpha 90.00
_cell_angle_beta 94.20(3)
_cell_angle_gamma 90.00
_cell_formula_units_Z 4
_cell_length_a 10.730(2)
_cell_length_b 19.233(4)
_cell_length_c 8.9878(18)
_cell_measurement_temperature 293(2)
_cell_volume 1849.8(6)
_diffrn_ambient_temperature 293(2)
_exptl_crystal_density_diffrn 1.403
_cod_depositor_comments
;
The following automatic conversions were performed:
'_symmetry_cell_setting' value 'Monoclinic' changed to 'monoclinic'
according to '/home/saulius/struct/CIF-dictionaries/cif_core.dic'
dictionary named 'cif_core.dic' version 2.4.1 from 2010-06-29.

Automatic conversion script
Id: cif_fix_enum 1527 2010-12-29 10:47:43Z saulius 
;
_cod_original_sg_symbol_H-M 'P 21/c'
_cod_database_code 4020243

loop_
_symmetry_equiv_pos_as_xyz
'x, y, z'
'-x, y+1/2, -z+1/2'
'-x, -y, -z'
'x, -y-1/2, z-1/2'

loop_
_atom_site_label
_atom_site_type_symbol
_atom_site_fract_x
_atom_site_fract_y
_atom_site_fract_z
_atom_site_U_iso_or_equiv
_atom_site_adp_type
_atom_site_occupancy
_atom_site_symmetry_multiplicity
_atom_site_calc_flag
_atom_site_refinement_flags
_atom_site_disorder_assembly
_atom_site_disorder_group
Cl1 Cl 0.79905(12) 0.17119(6) 0.97556(11) 0.1017(5) Uani 1 1 d . . .
Cl2 Cl 1.03062(12) 0.10942(9) 1.07957(14) 0.1264(6) Uani 1 1 d . . .
Cl3 Cl 0.79949(18) 0.03353(7) 1.09360(16) 0.1490(8) Uani 1 1 d . . .
O1 O 0.7697(3) 0.18623(15) 1.2840(3) 0.0933(9) Uani 1 1 d . . .
O2 O 0.8699(3) -0.00967(14) 1.6023(4) 0.0939(9) Uani 1 1 d . . .
O3 O 0.6731(3) 0.01399(13) 1.6695(3) 0.0851(8) Uani 1 1 d . . .
N1 N 0.9253(3) 0.11720(18) 1.3794(3) 0.0655(8) Uani 1 1 d . . .
N2 N 0.6998(3) 0.14452(16) 1.6162(3) 0.0641(8) Uani 1 1 d . . .
N3 N 0.6195(4) 0.1794(2) 1.6382(4) 0.0933(11) Uani 1 1 d . . .
C1 C 0.7852(4) 0.0317(2) 1.6217(4) 0.0685(10) Uani 1 1 d . . .
C2 C 0.7965(3) 0.10522(19) 1.5942(4) 0.0617(9) Uani 1 1 d . . .
C3 C 0.9093(3) 0.13998(18) 1.5336(4) 0.0633(9) Uani 1 1 d . . .
H3 H 0.8924 0.1901 1.5300 0.076 Uiso 1 1 calc R . .
C4 C 1.0304(3) 0.13003(19) 1.6259(4) 0.0645(9) Uani 1 1 d . . .
H4 H 1.0659 0.0859 1.6307 0.077 Uiso 1 1 calc R . .
C5 C 1.0891(3) 0.1812(2) 1.7009(4) 0.0706(10) Uani 1 1 d . . .
H5 H 1.0499 0.2244 1.6952 0.085 Uiso 1 1 calc R . .
C6 C 1.2103(3) 0.17807(19) 1.7931(4) 0.0656(9) Uani 1 1 d . . .
C7 C 1.2423(4) 0.2337(2) 1.8927(5) 0.0942(14) Uani 1 1 d . . .
H7 H 1.1880 0.2710 1.8996 0.113 Uiso 1 1 calc R . .
C8 C 1.3556(4) 0.2322(3) 1.9805(6) 0.1073(17) Uani 1 1 d . . .
H8 H 1.3753 0.2687 2.0458 0.129 Uiso 1 1 calc R . .
C9 C 1.4373(5) 0.1789(3) 1.9727(5) 0.1027(15) Uani 1 1 d . . .
H9 H 1.5109 0.1786 2.0340 0.123 Uiso 1 1 calc R . .
C10 C 1.4117(4) 0.1255(3) 1.8746(6) 0.0955(14) Uani 1 1 d . . .
H10 H 1.4690 0.0897 1.8658 0.115 Uiso 1 1 calc R . .
C11 C 1.2973(4) 0.1254(2) 1.7872(5) 0.0753(10) Uani 1 1 d . . .
H11 H 1.2796 0.0883 1.7227 0.090 Uiso 1 1 calc R . .
C12 C 0.8505(3) 0.14387(18) 1.2689(4) 0.0595(9) Uani 1 1 d . . .
C13 C 0.8697(3) 0.11578(16) 1.1096(4) 0.0611(9) Uani 1 1 d . . .
C14 C 0.6493(5) -0.0591(3) 1.6946(8) 0.129(2) Uani 1 1 d . . .
H14A H 0.6898 -0.0867 1.6217 0.155 Uiso 1 1 calc R . .
H14B H 0.6847 -0.0722 1.7931 0.155 Uiso 1 1 calc R . .
C15 C 0.5183(6) -0.0733(3) 1.6831(8) 0.156(3) Uani 1 1 d . . .
H15A H 0.5048 -0.1218 1.7013 0.235 Uiso 1 1 calc R . .
H15B H 0.4837 -0.0615 1.5849 0.235 Uiso 1 1 calc R . .
H15C H 0.4783 -0.0462 1.7556 0.235 Uiso 1 1 calc R . .
HN1 H 0.956(3) 0.0794(17) 1.360(3) 0.047(9) Uiso 1 1 d . . .

loop_
_atom_site_aniso_label
_atom_site_aniso_U_11
_atom_site_aniso_U_22
_atom_site_aniso_U_33
_atom_site_aniso_U_23
_atom_site_aniso_U_13
_atom_site_aniso_U_12
Cl1 0.1335(10) 0.1090(9) 0.0607(6) 0.0080(5) -0.0055(6) 0.0296(7)
Cl2 0.0909(8) 0.2116(16) 0.0798(8) 0.0006(8) 0.0278(7) 0.0395(9)
Cl3 0.258(2) 0.0789(8) 0.1160(11) -0.0312(7) 0.0545(12) -0.0623(10)
O1 0.110(2) 0.097(2) 0.0719(18) -0.0192(15) -0.0053(16) 0.0462(18)
O2 0.092(2) 0.0805(19) 0.111(2) 0.0106(16) 0.0214(18) 0.0209(16)
O3 0.0720(17) 0.0796(19) 0.105(2) 0.0151(15) 0.0124(16) 0.0033(14)
N1 0.076(2) 0.069(2) 0.0516(17) 0.0030(15) 0.0060(16) 0.0165(17)
N2 0.0543(18) 0.073(2) 0.0643(18) 0.0020(15) 0.0023(15) 0.0049(17)
N3 0.087(3) 0.086(3) 0.109(3) 0.006(2) 0.016(2) 0.012(2)
C1 0.063(2) 0.087(3) 0.057(2) 0.0025(19) 0.0087(19) 0.010(2)
C2 0.064(2) 0.071(2) 0.0500(19) 0.0001(16) 0.0018(17) 0.0086(19)
C3 0.066(2) 0.066(2) 0.057(2) 0.0012(17) -0.0011(18) 0.0079(18)
C4 0.074(2) 0.054(2) 0.067(2) -0.0004(17) 0.0130(19) -0.0016(17)
C5 0.070(2) 0.070(2) 0.072(2) 0.0008(19) 0.012(2) 0.0021(19)
C6 0.059(2) 0.074(2) 0.066(2) 0.0011(18) 0.0148(18) -0.0132(19)
C7 0.081(3) 0.100(3) 0.104(3) -0.028(3) 0.019(3) -0.013(2)
C8 0.068(3) 0.147(5) 0.108(4) -0.052(3) 0.008(3) -0.022(3)
C9 0.078(3) 0.135(4) 0.095(4) -0.009(3) 0.003(3) -0.027(3)
C10 0.074(3) 0.100(3) 0.112(4) 0.009(3) 0.007(3) -0.002(2)
C11 0.074(3) 0.068(2) 0.085(3) 0.004(2) 0.012(2) -0.011(2)
C12 0.066(2) 0.059(2) 0.054(2) -0.0018(16) 0.0046(18) 0.0037(18)
C13 0.071(2) 0.053(2) 0.060(2) 0.0018(15) 0.0105(17) 0.0063(16)
C14 0.110(4) 0.099(4) 0.181(6) 0.038(4) 0.024(4) -0.008(3)
C15 0.151(6) 0.127(5) 0.182(6) 0.037(4) -0.049(5) -0.049(4)

loop_
_geom_bond_atom_site_label_1
_geom_bond_atom_site_label_2
_geom_bond_distance
_geom_bond_site_symmetry_2
_geom_bond_publ_flag
Cl1 C13 1.740(3) . ?
Cl2 C13 1.771(4) . ?
Cl3 C13 1.754(4) . ?
O1 C12 1.204(4) . ?
O2 C1 1.229(4) . ?
O3 C1 1.350(4) . ?
O3 C14 1.450(5) . ?
N1 C12 1.333(4) . ?
N1 C3 1.476(4) . ?
N2 N3 1.121(4) . ?
N2 C2 1.310(5) . ?
C1 C2 1.443(5) . ?
C2 C3 1.518(5) . ?
C3 C4 1.502(5) . ?
C4 C5 1.326(5) . ?
C5 C6 1.492(5) . ?
C6 C11 1.381(5) . ?
C6 C7 1.420(5) . ?
C7 C8 1.401(6) . ?
C8 C9 1.353(6) . ?
C9 C10 1.369(6) . ?
C10 C11 1.408(6) . ?
C12 C13 1.558(5) . ?
C14 C15 1.429(7) . ?
